data_4310868
loop_
_publ_author_name
'Richard D. Adams'
'Shaobin Miao'
'Mark D. Smith'
'Horatio Farach'
'Charles Edwin Webster'
'Josiah Manson'
'Michael B. Hall'

_publ_section_title
;
 Nickel-Manganese Sulfido Carbonyl Cluster Complexes. Synthesis,
 Structure, and Properties of the Unusual Paramagnetic Complexes
 Cp2Ni2Mn(CO)3(\m3-E)2, E = S, Se
;
_journal_name_full 'Inorganic Chemistry'
_journal_page_first 2515
_journal_page_last 2525
_journal_paper_doi 10.1021/ic0354419
_journal_volume 43
_journal_year 2004
_chemical_formula_sum 'C13 H10 Mn Ni2 O3 S2'
_chemical_formula_weight 450.69
_chemical_name_systematic
; 
 ? 
;
_space_group_IT_number 14
_symmetry_cell_setting monoclinic
_symmetry_space_group_name_Hall '-P 2ybc'
_symmetry_space_group_name_H-M 'P 1 21/c 1'
_atom_sites_solution_hydrogens geom
_atom_sites_solution_primary direct
_atom_sites_solution_secondary difmap
_audit_creation_method SHELXL-97
_cell_angle_alpha 90.00
_cell_angle_beta 99.6840(10)
_cell_angle_gamma 90.00
_cell_formula_units_Z 4
_cell_length_a 7.9856(4)
_cell_length_b 10.5400(5)
_cell_length_c 18.1775(8)
_cell_measurement_reflns_used 6147
_cell_measurement_temperature 296(2)
_cell_measurement_theta_max 28.26
_cell_measurement_theta_min 2.24
_cell_volume 1508.17(12)
_computing_cell_refinement 'SAINT+ NT V6.02a (Bruker, 1998)'
_computing_data_collection 'SMART NT V5.619 (Bruker, 2000)'
_computing_data_reduction 'SAINT+ NT V6.02a'
_computing_molecular_graphics 'SHELXTL V5.1 (Sheldrick, 1997)'
_computing_publication_material 'SHELXTL V5.1'
_computing_structure_refinement 'SHELXL-97 (Sheldrick, 1997)'
_computing_structure_solution 'SHELXS-97 (Sheldrick, 1990)'
_diffrn_ambient_temperature 296(2)
_diffrn_measured_fraction_theta_full 0.998
_diffrn_measured_fraction_theta_max 0.998
_diffrn_measurement_device_type 'Bruker SMART APEX CCD diffractometer'
_diffrn_measurement_method 'omega scans'
_diffrn_radiation_monochromator graphite
_diffrn_radiation_source 'fine-focus sealed tube'
_diffrn_radiation_type MoK\a
_diffrn_radiation_wavelength 0.71073
_diffrn_reflns_av_R_equivalents 0.0219
_diffrn_reflns_av_sigmaI/netI 0.0256
_diffrn_reflns_limit_h_max 10
_diffrn_reflns_limit_h_min -9
_diffrn_reflns_limit_k_max 14
_diffrn_reflns_limit_k_min -13
_diffrn_reflns_limit_l_max 22
_diffrn_reflns_limit_l_min -24
_diffrn_reflns_number 11276
_diffrn_reflns_theta_full 28.30
_diffrn_reflns_theta_max 28.30
_diffrn_reflns_theta_min 2.24
_diffrn_standards_decay_% <1%
_exptl_absorpt_coefficient_mu 3.574
_exptl_absorpt_correction_T_max 1.000
_exptl_absorpt_correction_T_min 0.674
_exptl_absorpt_correction_type multi-scan
_exptl_absorpt_process_details '(SADABS, Bruker, 1997)'
_exptl_crystal_colour darkred
_exptl_crystal_density_diffrn 1.985
_exptl_crystal_density_meas 0
_exptl_crystal_density_method 'not measured'
_exptl_crystal_description block
_exptl_crystal_F_000 900
_exptl_crystal_size_max 0.50
_exptl_crystal_size_mid 0.20
_exptl_crystal_size_min 0.10
_refine_diff_density_max 0.324
_refine_diff_density_min -0.378
_refine_diff_density_rms 0.103
_refine_ls_extinction_method none
_refine_ls_goodness_of_fit_ref 1.080
_refine_ls_hydrogen_treatment mixed
_refine_ls_matrix_type full
_refine_ls_number_parameters 230
_refine_ls_number_reflns 3750
_refine_ls_number_restraints 0
_refine_ls_restrained_S_all 1.080
_refine_ls_R_factor_all 0.0262
_refine_ls_R_factor_gt 0.0233
_refine_ls_shift/su_max 0.001
_refine_ls_shift/su_mean 0.000
_refine_ls_structure_factor_coef Fsqd
_refine_ls_weighting_details 'calc w=1/[\s^2^(Fo^2^)+(0.0316P)^2^+0.0898P] where P=(Fo^2^+2Fc^2^)/3'
_refine_ls_weighting_scheme calc
_refine_ls_wR_factor_gt 0.0573
_refine_ls_wR_factor_ref 0.0588
_reflns_number_gt 3404
_reflns_number_total 3750
_reflns_threshold_expression >2sigma(I)
_cod_data_source_file ic0354419si20031216_105958.cif
_cod_data_source_block miaoii3s
_cod_depositor_comments
;
The following automatic conversions were performed:
'_symmetry_cell_setting' value 'Monoclinic' changed to 'monoclinic'
according to '/home/saulius/struct/CIF-dictionaries/cif_core.dic'
dictionary named 'cif_core.dic' version 2.4.1 from 2010-06-29.

Automatic conversion script
Id: cif_fix_enum 1527 2010-12-29 10:47:43Z saulius 
;
_cod_database_code 4310868

loop_
_symmetry_equiv_pos_as_xyz
'x, y, z'
'-x, y+1/2, -z+1/2'
'-x, -y, -z'
'x, -y-1/2, z-1/2'

loop_
_atom_site_label
_atom_site_type_symbol
_atom_site_fract_x
_atom_site_fract_y
_atom_site_fract_z
_atom_site_U_iso_or_equiv
_atom_site_adp_type
_atom_site_occupancy
_atom_site_symmetry_multiplicity
_atom_site_calc_flag
_atom_site_refinement_flags
_atom_site_disorder_assembly
_atom_site_disorder_group
Ni1 Ni 0.32439(3) 0.456819(18) 0.105184(11) 0.03271(7) Uani 1 1 d . . .
Ni2 Ni 0.28843(3) 0.755753(18) 0.111742(10) 0.03083(7) Uani 1 1 d . . .
Mn1 Mn 0.12873(3) 0.58704(2) 0.177653(13) 0.03103(7) Uani 1 1 d . . .
S1 S 0.14730(5) 0.59948(3) 0.05368(2) 0.03260(9) Uani 1 1 d . . .
S2 S 0.41846(5) 0.60806(4) 0.18142(2) 0.03386(10) Uani 1 1 d . . .
O20 O -0.0957(2) 0.36525(17) 0.16581(11) 0.0792(5) Uani 1 1 d . . .
O21 O 0.1868(2) 0.57437(15) 0.34209(8) 0.0654(4) Uani 1 1 d . . .
O22 O -0.1571(2) 0.76308(17) 0.17536(11) 0.0775(5) Uani 1 1 d . . .
C1 C 0.2346(4) 0.2772(2) 0.0654(2) 0.0810(10) Uani 1 1 d . . .
C2 C 0.3231(3) 0.26045(18) 0.13743(16) 0.0618(6) Uani 1 1 d . . .
C3 C 0.4879(3) 0.30347(19) 0.13872(12) 0.0521(5) Uani 1 1 d . . .
C4 C 0.5066(4) 0.3405(2) 0.06698(14) 0.0650(6) Uani 1 1 d . . .
C5 C 0.3505(5) 0.3277(3) 0.02203(14) 0.0852(11) Uani 1 1 d . . .
C6 C 0.2460(4) 0.94015(19) 0.15454(14) 0.0643(7) Uani 1 1 d . . .
C7 C 0.1549(4) 0.9269(2) 0.08393(17) 0.0667(7) Uani 1 1 d . . .
C8 C 0.2754(5) 0.9040(2) 0.03513(13) 0.0706(9) Uani 1 1 d . . .
C9 C 0.4361(4) 0.90417(18) 0.07769(15) 0.0599(6) Uani 1 1 d . . .
C10 C 0.4169(4) 0.9218(2) 0.15177(14) 0.0605(6) Uani 1 1 d . . .
C20 C -0.0083(3) 0.45235(19) 0.17099(11) 0.0476(4) Uani 1 1 d . . .
C21 C 0.1658(3) 0.57986(18) 0.27826(10) 0.0428(4) Uani 1 1 d . . .
C22 C -0.0451(3) 0.69451(19) 0.17672(10) 0.0471(4) Uani 1 1 d . . .
H1 H 0.119(5) 0.267(3) 0.0489(18) 0.114(12) Uiso 1 1 d . . .
H2 H 0.266(4) 0.232(3) 0.1792(15) 0.092(10) Uiso 1 1 d . . .
H3 H 0.570(3) 0.308(2) 0.1786(13) 0.073(7) Uiso 1 1 d . . .
H4 H 0.594(4) 0.367(3) 0.0563(16) 0.083(10) Uiso 1 1 d . . .
H5 H 0.326(4) 0.344(3) -0.0205(17) 0.091(10) Uiso 1 1 d . . .
H6 H 0.196(3) 0.952(3) 0.1956(15) 0.083(9) Uiso 1 1 d . . .
H7 H 0.031(4) 0.925(2) 0.0702(15) 0.083(9) Uiso 1 1 d . . .
H8 H 0.259(4) 0.889(2) -0.0041(16) 0.083(10) Uiso 1 1 d . . .
H9 H 0.535(3) 0.889(2) 0.0652(14) 0.058(7) Uiso 1 1 d . . .
H10 H 0.502(4) 0.921(3) 0.1922(16) 0.091(10) Uiso 1 1 d . . .

loop_
_atom_site_aniso_label
_atom_site_aniso_U_11
_atom_site_aniso_U_22
_atom_site_aniso_U_33
_atom_site_aniso_U_23
_atom_site_aniso_U_13
_atom_site_aniso_U_12
Ni1 0.03938(12) 0.02523(11) 0.03300(11) -0.00100(7) 0.00458(8) 0.00370(8)
Ni2 0.04090(13) 0.02221(11) 0.02969(11) 0.00146(7) 0.00682(8) -0.00234(7)
Mn1 0.03445(13) 0.02899(13) 0.03071(12) 0.00097(9) 0.00854(10) -0.00249(9)
S1 0.0396(2) 0.0289(2) 0.02721(18) -0.00011(13) -0.00022(15) 0.00064(14)
S2 0.0344(2) 0.0304(2) 0.03441(19) 0.00141(14) -0.00093(16) -0.00208(14)
O20 0.0799(12) 0.0684(11) 0.0909(12) 0.0007(9) 0.0189(10) -0.0397(10)
O21 0.0878(12) 0.0741(10) 0.0353(7) 0.0031(7) 0.0133(7) -0.0054(9)
O22 0.0607(10) 0.0753(12) 0.0991(13) -0.0050(9) 0.0208(10) 0.0262(9)
C1 0.0722(17) 0.0350(11) 0.122(3) -0.0313(14) -0.0222(18) 0.0078(11)
C2 0.0728(15) 0.0268(9) 0.0871(16) 0.0061(10) 0.0175(13) 0.0069(9)
C3 0.0566(12) 0.0368(10) 0.0603(12) -0.0006(8) 0.0021(10) 0.0172(9)
C4 0.0763(17) 0.0543(13) 0.0718(15) -0.0043(11) 0.0339(14) 0.0211(12)
C5 0.149(3) 0.0553(15) 0.0445(12) -0.0175(11) -0.0045(16) 0.0424(18)
C6 0.106(2) 0.0275(10) 0.0689(14) -0.0035(9) 0.0425(15) 0.0003(10)
C7 0.0678(16) 0.0333(10) 0.099(2) 0.0219(12) 0.0139(14) 0.0097(10)
C8 0.139(3) 0.0330(11) 0.0379(11) 0.0115(8) 0.0088(14) -0.0084(12)
C9 0.0778(17) 0.0315(10) 0.0796(16) 0.0031(9) 0.0393(14) -0.0124(10)
C10 0.0863(18) 0.0323(9) 0.0604(13) -0.0043(9) 0.0054(12) -0.0212(10)
C20 0.0504(11) 0.0466(11) 0.0482(10) 0.0023(8) 0.0149(8) -0.0123(8)
C21 0.0481(10) 0.0425(9) 0.0396(9) 0.0007(7) 0.0125(8) -0.0040(8)
C22 0.0492(11) 0.0462(10) 0.0482(10) -0.0005(8) 0.0146(8) 0.0022(8)

loop_
_atom_type_symbol
_atom_type_description
_atom_type_scat_dispersion_real
_atom_type_scat_dispersion_imag
_atom_type_scat_source
C C 0.0033 0.0016 'International Tables Vol C Tables 4.2.6.8 and 6.1.1.4'
H H 0.0000 0.0000 'International Tables Vol C Tables 4.2.6.8 and 6.1.1.4'
O O 0.0106 0.0060 'International Tables Vol C Tables 4.2.6.8 and 6.1.1.4'
S S 0.1246 0.1234 'International Tables Vol C Tables 4.2.6.8 and 6.1.1.4'
Mn Mn 0.3368 0.7283 'International Tables Vol C Tables 4.2.6.8 and 6.1.1.4'
Ni Ni 0.3393 1.1124 'International Tables Vol C Tables 4.2.6.8 and 6.1.1.4'

loop_
_geom_angle_atom_site_label_1
_geom_angle_atom_site_label_2
_geom_angle_atom_site_label_3
_geom_angle
_geom_angle_site_symmetry_1
_geom_angle_site_symmetry_3
_geom_angle_publ_flag
C5 Ni1 C3 64.70(10) . . ?
C5 Ni1 C4 38.48(12) . . ?
C3 Ni1 C4 38.64(9) . . ?
C5 Ni1 C1 39.60(13) . . ?
C3 Ni1 C1 64.43(10) . . ?
C4 Ni1 C1 65.06(12) . . ?
C5 Ni1 C2 64.68(12) . . ?
C3 Ni1 C2 38.08(9) . . ?
C4 Ni1 C2 64.23(11) . . ?
C1 Ni1 C2 38.10(11) . . ?
C5 Ni1 S2 152.35(12) . . ?
C3 Ni1 S2 104.42(6) . . ?
C4 Ni1 S2 117.10(9) . . ?
C1 Ni1 S2 160.59(11) . . ?
C2 Ni1 S2 123.48(8) . . ?
C5 Ni1 S1 106.21(8) . . ?
C3 Ni1 S1 170.88(6) . . ?
C4 Ni1 S1 134.27(7) . . ?
C1 Ni1 S1 108.37(8) . . ?
C2 Ni1 S1 138.83(7) . . ?
S2 Ni1 S1 84.056(16) . . ?
C5 Ni1 Mn1 149.34(11) . . ?
C3 Ni1 Mn1 131.00(6) . . ?
C4 Ni1 Mn1 168.97(7) . . ?
C1 Ni1 Mn1 116.70(10) . . ?
C2 Ni1 Mn1 109.82(8) . . ?
S2 Ni1 Mn1 57.277(14) . . ?
S1 Ni1 Mn1 56.491(13) . . ?
C8 Ni2 C10 64.69(10) . . ?
C8 Ni2 C7 39.95(12) . . ?
C10 Ni2 C7 64.40(11) . . ?
C8 Ni2 C9 38.46(12) . . ?
C10 Ni2 C9 38.65(10) . . ?
C7 Ni2 C9 65.29(11) . . ?
C8 Ni2 C6 64.47(10) . . ?
C10 Ni2 C6 38.21(11) . . ?
C7 Ni2 C6 37.61(10) . . ?
C9 Ni2 C6 64.21(10) . . ?
C8 Ni2 S2 153.84(11) . . ?
C10 Ni2 S2 103.85(7) . . ?
C7 Ni2 S2 158.31(9) . . ?
C9 Ni2 S2 117.93(8) . . ?
C6 Ni2 S2 122.07(7) . . ?
C8 Ni2 S1 106.32(8) . . ?
C10 Ni2 S1 170.99(7) . . ?
C7 Ni2 S1 109.40(8) . . ?
C9 Ni2 S1 133.63(7) . . ?
C6 Ni2 S1 139.96(8) . . ?
S2 Ni2 S1 84.096(16) . . ?
C8 Ni2 Mn1 148.08(10) . . ?
C10 Ni2 Mn1 131.41(7) . . ?
C7 Ni2 Mn1 115.34(8) . . ?
C9 Ni2 Mn1 169.71(8) . . ?
C6 Ni2 Mn1 109.51(7) . . ?
S2 Ni2 Mn1 57.353(13) . . ?
S1 Ni2 Mn1 56.531(13) . . ?
C20 Mn1 C22 92.13(10) . . ?
C20 Mn1 C21 91.69(9) . . ?
C22 Mn1 C21 91.76(9) . . ?
C20 Mn1 S1 96.86(6) . . ?
C22 Mn1 S1 97.65(6) . . ?
C21 Mn1 S1 167.01(7) . . ?
C20 Mn1 S2 132.62(7) . . ?
C22 Mn1 S2 135.22(7) . . ?
C21 Mn1 S2 88.93(6) . . ?
S1 Mn1 S2 78.080(17) . . ?
C20 Mn1 Ni2 149.00(6) . . ?
C22 Mn1 Ni2 90.14(6) . . ?
C21 Mn1 Ni2 119.15(6) . . ?
S1 Mn1 Ni2 52.235(11) . . ?
S2 Mn1 Ni2 51.802(11) . . ?
C20 Mn1 Ni1 87.68(7) . . ?
C22 Mn1 Ni1 149.44(6) . . ?
C21 Mn1 Ni1 118.79(6) . . ?
S1 Mn1 Ni1 52.163(12) . . ?
S2 Mn1 Ni1 51.835(12) . . ?
Ni2 Mn1 Ni1 75.160(10) . . ?
Ni1 S1 Ni2 93.949(17) . . ?
Ni1 S1 Mn1 71.345(14) . . ?
Ni2 S1 Mn1 71.234(14) . . ?
Ni2 S2 Ni1 94.276(17) . . ?
Ni2 S2 Mn1 70.845(14) . . ?
Ni1 S2 Mn1 70.887(14) . . ?
C2 C1 C5 107.2(3) . . ?
C2 C1 Ni1 72.61(12) . . ?
C5 C1 Ni1 68.73(14) . . ?
C3 C2 C1 107.7(3) . . ?
C3 C2 Ni1 69.05(12) . . ?
C1 C2 Ni1 69.29(13) . . ?
C2 C3 C4 109.0(2) . . ?
C2 C3 Ni1 72.87(12) . . ?
C4 C3 Ni1 70.87(13) . . ?
C5 C4 C3 107.4(3) . . ?
C5 C4 Ni1 69.29(14) . . ?
C3 C4 Ni1 70.49(12) . . ?
C4 C5 C1 108.5(2) . . ?
C4 C5 Ni1 72.23(14) . . ?
C1 C5 Ni1 71.67(14) . . ?
C7 C6 C10 108.8(2) . . ?
C7 C6 Ni2 70.07(13) . . ?
C10 C6 Ni2 69.11(12) . . ?
C6 C7 C8 106.9(3) . . ?
C6 C7 Ni2 72.32(13) . . ?
C8 C7 Ni2 68.94(13) . . ?
C9 C8 C7 108.0(2) . . ?
C9 C8 Ni2 71.91(12) . . ?
C7 C8 Ni2 71.10(12) . . ?
C8 C9 C10 107.3(3) . . ?
C8 C9 Ni2 69.63(13) . . ?
C10 C9 Ni2 69.99(12) . . ?
C6 C10 C9 108.8(2) . . ?
C6 C10 Ni2 72.68(13) . . ?
C9 C10 Ni2 71.36(12) . . ?
O20 C20 Mn1 179.05(19) . . ?
O21 C21 Mn1 178.90(19) . . ?
O22 C22 Mn1 179.3(2) . . ?

loop_
_geom_bond_atom_site_label_1
_geom_bond_atom_site_label_2
_geom_bond_distance
_geom_bond_site_symmetry_2
_geom_bond_publ_flag
Ni1 C5 2.070(2) . ?
Ni1 C3 2.1028(19) . ?
Ni1 C4 2.108(2) . ?
Ni1 C1 2.109(2) . ?
Ni1 C2 2.152(2) . ?
Ni1 S2 2.1623(4) . ?
Ni1 S1 2.1661(4) . ?
Ni1 Mn1 2.5986(3) . ?
Ni2 C8 2.084(2) . ?
Ni2 C10 2.096(2) . ?
Ni2 C7 2.113(2) . ?
Ni2 C9 2.113(2) . ?
Ni2 C6 2.142(2) . ?
Ni2 S2 2.1595(4) . ?
Ni2 S1 2.1672(4) . ?
Ni2 Mn1 2.5958(3) . ?
Mn1 C20 1.7841(19) . ?
Mn1 C22 1.789(2) . ?
Mn1 C21 1.8044(18) . ?
Mn1 S1 2.2869(5) . ?
Mn1 S2 2.3138(5) . ?
O20 C20 1.147(2) . ?
O21 C21 1.145(2) . ?
O22 C22 1.147(2) . ?
C1 C2 1.391(4) . ?
C1 C5 1.416(5) . ?
C2 C3 1.389(3) . ?
C3 C4 1.393(3) . ?
C4 C5 1.377(4) . ?
C6 C7 1.372(4) . ?
C6 C10 1.387(4) . ?
C7 C8 1.434(4) . ?
C8 C9 1.383(4) . ?
C9 C10 1.393(4) . ?
